data_2231526
loop_
_publ_author_name
'Zhao, Pei-Hua'
'Sun, Fu-Yu'
'Liu, Jun-Jie'

_publ_section_title
;
 4-(Diphenylphosphanyl)benzoic acid
;
_journal_coeditor_code HB6381
_journal_issue 9
_journal_name_full 'Acta Crystallographica Section E'
_journal_page_first o2454
_journal_paper_doi 10.1107/S1600536811034234
_journal_volume 67
_journal_year 2011
_chemical_formula_iupac 'C19 H15 O2 P'
_chemical_formula_moiety 'C19 H15 O2 P'
_chemical_formula_sum 'C19 H15 O2 P'
_chemical_formula_weight 306.28
_chemical_name_systematic
;
4-(diphenylphosphanyl)benzoic acid
;
_space_group_IT_number 14
_symmetry_cell_setting monoclinic
_symmetry_space_group_name_Hall '-P 2ybc'
_symmetry_space_group_name_H-M 'P 1 21/c 1'
_atom_sites_solution_hydrogens geom
_atom_sites_solution_primary direct
_atom_sites_solution_secondary difmap
_cell_angle_alpha 90.00
_cell_angle_beta 97.338(4)
_cell_angle_gamma 90.00
_cell_formula_units_Z 4
_cell_length_a 7.885(2)
_cell_length_b 28.629(8)
_cell_length_c 7.066(2)
_cell_measurement_reflns_used 5302
_cell_measurement_temperature 113(2)
_cell_measurement_theta_max 28.0
_cell_measurement_theta_min 1.4
_cell_volume 1582.0(7)
_computing_cell_refinement 'CrystalClear  (Rigaku/MSC, 2005)'
_computing_data_collection 'CrystalClear (Rigaku/MSC, 2005)'
_computing_data_reduction 'CrystalClear  (Rigaku/MSC, 2005)'
_computing_molecular_graphics 'SHELXTL (Sheldrick, 2008)'
_computing_publication_material 'SHELXL97 (Sheldrick, 2008)'
_computing_structure_refinement 'SHELXL97 (Sheldrick, 2008)'
_computing_structure_solution 'SHELXS97 (Sheldrick, 2008)'
_diffrn_ambient_temperature 113(2)
_diffrn_detector_area_resol_mean 14.22
_diffrn_measured_fraction_theta_full 0.985
_diffrn_measured_fraction_theta_max 0.985
_diffrn_measurement_device_type 'Rigaku Saturn724 CCD'
_diffrn_measurement_method '\w and \f scans'
_diffrn_radiation_monochromator multilayer
_diffrn_radiation_source 'rotating anode'
_diffrn_radiation_type MoK\a
_diffrn_radiation_wavelength 0.71073
_diffrn_reflns_av_R_equivalents 0.0494
_diffrn_reflns_av_sigmaI/netI 0.0471
_diffrn_reflns_limit_h_max 10
_diffrn_reflns_limit_h_min -10
_diffrn_reflns_limit_k_max 36
_diffrn_reflns_limit_k_min -37
_diffrn_reflns_limit_l_max 8
_diffrn_reflns_limit_l_min -9
_diffrn_reflns_number 15613
_diffrn_reflns_theta_full 27.88
_diffrn_reflns_theta_max 27.88
_diffrn_reflns_theta_min 1.42
_diffrn_standards_decay_% 0
_diffrn_standards_interval_count 0
_diffrn_standards_interval_time 0
_diffrn_standards_number 0
_exptl_absorpt_coefficient_mu 0.178
_exptl_absorpt_correction_T_max 0.965
_exptl_absorpt_correction_T_min 0.959
_exptl_absorpt_correction_type multi-scan
_exptl_absorpt_process_details '(CrystalClear; Rigaku/MSC, 2005)'
_exptl_crystal_colour Colorless
_exptl_crystal_density_diffrn 1.286
_exptl_crystal_density_method 'not measured'
_exptl_crystal_description Prism
_exptl_crystal_F_000 640
_exptl_crystal_size_max 0.24
_exptl_crystal_size_mid 0.20
_exptl_crystal_size_min 0.20
_refine_diff_density_max 0.249
_refine_diff_density_min -0.295
_refine_ls_extinction_method none
_refine_ls_goodness_of_fit_ref 1.034
_refine_ls_hydrogen_treatment constr
_refine_ls_matrix_type full
_refine_ls_number_parameters 200
_refine_ls_number_reflns 3714
_refine_ls_number_restraints 0
_refine_ls_restrained_S_all 1.034
_refine_ls_R_factor_all 0.0496
_refine_ls_R_factor_gt 0.0404
_refine_ls_shift/su_max 0.000
_refine_ls_shift/su_mean 0.000
_refine_ls_structure_factor_coef Fsqd
_refine_ls_weighting_details 'calc w=1/[\s^2^(Fo^2^)+(0.0573P)^2^+0.0460P] where P=(Fo^2^+2Fc^2^)/3'
_refine_ls_weighting_scheme calc
_refine_ls_wR_factor_gt 0.1038
_refine_ls_wR_factor_ref 0.1091
_reflns_number_gt 3066
_reflns_number_total 3714
_reflns_threshold_expression I>2\s(I)
_cod_data_source_file hb6381.cif
_cod_data_source_block I
_cod_original_cell_volume 1581.8(8)
_cod_original_sg_symbol_H-M 'P 21/c'
_cod_database_code 2231526
_cod_database_fobs_code 2231526

loop_
_symmetry_equiv_pos_as_xyz
'x, y, z'
'-x, y+1/2, -z+1/2'
'-x, -y, -z'
'x, -y-1/2, z-1/2'

loop_
_atom_site_type_symbol
_atom_site_label
_atom_site_fract_x
_atom_site_fract_y
_atom_site_fract_z
_atom_site_U_iso_or_equiv
_atom_site_adp_type
_atom_site_calc_flag
_atom_site_refinement_flags
_atom_site_occupancy
_atom_site_symmetry_multiplicity
P P1 0.20334(5) 0.395759(13) 0.81304(6) 0.02428(13) Uani d . 1 1
O O1 -0.31468(15) 0.46619(4) 0.02047(16) 0.0387(3) Uani d . 1 1
H H1 -0.3963 0.4778 -0.0527 0.058 Uiso calc R 1 1
O O2 -0.45337(13) 0.49967(3) 0.24140(15) 0.0326(3) Uani d . 1 1
C C1 0.04771(17) 0.41954(5) 0.6200(2) 0.0232(3) Uani d . 1 1
C C2 0.04539(18) 0.40779(5) 0.4285(2) 0.0262(3) Uani d . 1 1
H H2 0.1286 0.3867 0.3921 0.031 Uiso calc R 1 1
C C3 -0.07624(18) 0.42632(5) 0.2905(2) 0.0259(3) Uani d . 1 1
H H3 -0.0758 0.4181 0.1603 0.031 Uiso calc R 1 1
C C4 -0.19939(17) 0.45701(5) 0.3423(2) 0.0234(3) Uani d . 1 1
C C5 -0.19788(18) 0.46940(5) 0.5334(2) 0.0245(3) Uani d . 1 1
H H5 -0.2817 0.4903 0.5696 0.029 Uiso calc R 1 1
C C6 -0.07421(18) 0.45129(5) 0.6702(2) 0.0248(3) Uani d . 1 1
H H6 -0.0719 0.4605 0.7997 0.030 Uiso calc R 1 1
C C7 -0.33261(18) 0.47604(5) 0.1953(2) 0.0261(3) Uani d . 1 1
C C8 0.07195(17) 0.35227(5) 0.9178(2) 0.0221(3) Uani d . 1 1
C C9 -0.09792(18) 0.34255(5) 0.8492(2) 0.0268(3) Uani d . 1 1
H H9 -0.1503 0.3581 0.7382 0.032 Uiso calc R 1 1
C C10 -0.19171(19) 0.31060(5) 0.9399(2) 0.0302(4) Uani d . 1 1
H H10 -0.3080 0.3048 0.8920 0.036 Uiso calc R 1 1
C C11 -0.1167(2) 0.28692(5) 1.1006(2) 0.0297(3) Uani d . 1 1
H H11 -0.1803 0.2646 1.1618 0.036 Uiso calc R 1 1
C C12 0.0520(2) 0.29624(5) 1.1706(2) 0.0295(3) Uani d . 1 1
H H12 0.1042 0.2802 1.2806 0.035 Uiso calc R 1 1
C C13 0.14521(18) 0.32874(5) 1.0817(2) 0.0266(3) Uani d . 1 1
H H13 0.2603 0.3351 1.1326 0.032 Uiso calc R 1 1
C C14 0.33456(17) 0.35885(5) 0.6768(2) 0.0233(3) Uani d . 1 1
C C15 0.31532(17) 0.31046(5) 0.6575(2) 0.0250(3) Uani d . 1 1
H H15 0.2309 0.2949 0.7187 0.030 Uiso calc R 1 1
C C16 0.41838(19) 0.28490(5) 0.5498(2) 0.0271(3) Uani d . 1 1
H H16 0.4057 0.2520 0.5401 0.033 Uiso calc R 1 1
C C17 0.53902(18) 0.30724(5) 0.4571(2) 0.0281(3) Uani d . 1 1
H H17 0.6082 0.2897 0.3822 0.034 Uiso calc R 1 1
C C18 0.55916(18) 0.35529(5) 0.4733(2) 0.0286(3) Uani d . 1 1
H H18 0.6411 0.3708 0.4079 0.034 Uiso calc R 1 1
C C19 0.45977(17) 0.38077(5) 0.5848(2) 0.0264(3) Uani d . 1 1
H H19 0.4770 0.4135 0.5989 0.032 Uiso calc R 1 1

loop_
_atom_site_aniso_label
_atom_site_aniso_U_11
_atom_site_aniso_U_22
_atom_site_aniso_U_33
_atom_site_aniso_U_12
_atom_site_aniso_U_13
_atom_site_aniso_U_23
P1 0.0209(2) 0.0242(2) 0.0281(2) -0.00146(13) 0.00446(15) -0.00451(15)
O1 0.0387(7) 0.0520(7) 0.0271(6) 0.0213(5) 0.0104(5) 0.0035(5)
O2 0.0329(6) 0.0343(6) 0.0329(6) 0.0142(4) 0.0136(5) 0.0035(5)
C1 0.0228(7) 0.0185(6) 0.0295(8) -0.0019(5) 0.0077(6) -0.0022(6)
C2 0.0253(7) 0.0236(7) 0.0308(8) 0.0051(5) 0.0071(6) -0.0041(6)
C3 0.0282(7) 0.0253(7) 0.0261(8) 0.0035(6) 0.0105(6) -0.0032(6)
C4 0.0234(7) 0.0201(6) 0.0285(8) 0.0018(5) 0.0106(6) 0.0026(6)
C5 0.0249(7) 0.0190(6) 0.0323(9) 0.0022(5) 0.0143(6) 0.0002(6)
C6 0.0281(7) 0.0224(7) 0.0261(8) -0.0005(5) 0.0119(6) -0.0023(6)
C7 0.0275(7) 0.0227(7) 0.0305(9) 0.0042(5) 0.0126(6) 0.0028(6)
C8 0.0217(7) 0.0232(7) 0.0217(8) 0.0015(5) 0.0038(5) -0.0049(6)
C9 0.0243(7) 0.0301(7) 0.0255(8) -0.0008(6) 0.0008(6) 0.0034(6)
C10 0.0260(8) 0.0323(8) 0.0323(9) -0.0033(6) 0.0037(6) 0.0014(7)
C11 0.0371(9) 0.0264(7) 0.0276(9) 0.0009(6) 0.0121(7) 0.0003(6)
C12 0.0381(9) 0.0291(8) 0.0214(8) 0.0092(6) 0.0042(6) 0.0000(6)
C13 0.0241(7) 0.0302(8) 0.0249(8) 0.0061(6) 0.0004(6) -0.0065(6)
C14 0.0177(6) 0.0264(7) 0.0254(8) 0.0013(5) 0.0012(5) -0.0015(6)
C15 0.0216(7) 0.0257(7) 0.0279(8) -0.0022(5) 0.0039(6) 0.0002(6)
C16 0.0268(7) 0.0248(7) 0.0297(9) 0.0028(5) 0.0035(6) -0.0016(6)
C17 0.0224(7) 0.0345(8) 0.0274(8) 0.0064(6) 0.0031(6) -0.0021(6)
C18 0.0195(7) 0.0338(8) 0.0330(9) -0.0004(5) 0.0060(6) 0.0047(7)
C19 0.0205(7) 0.0261(7) 0.0328(9) -0.0023(5) 0.0037(6) 0.0013(6)

loop_
_atom_type_symbol
_atom_type_description
_atom_type_scat_dispersion_real
_atom_type_scat_dispersion_imag
_atom_type_scat_source
C C 0.0033 0.0016 'International Tables Vol C Tables 4.2.6.8 and 6.1.1.4'
H H 0.0000 0.0000 'International Tables Vol C Tables 4.2.6.8 and 6.1.1.4'
O O 0.0106 0.0060 'International Tables Vol C Tables 4.2.6.8 and 6.1.1.4'
P P 0.1023 0.0942 'International Tables Vol C Tables 4.2.6.8 and 6.1.1.4'

loop_
_geom_angle_atom_site_label_1
_geom_angle_atom_site_label_2
_geom_angle_atom_site_label_3
_geom_angle
C8 P1 C14 101.89(7)
C8 P1 C1 101.07(6)
C14 P1 C1 101.02(7)
C7 O1 H1 109.5
C2 C1 C6 118.58(13)
C2 C1 P1 123.67(11)
C6 C1 P1 117.75(11)
C3 C2 C1 120.97(13)
C3 C2 H2 119.5
C1 C2 H2 119.5
C2 C3 C4 120.02(14)
C2 C3 H3 120.0
C4 C3 H3 120.0
C3 C4 C5 119.67(13)
C3 C4 C7 120.17(13)
C5 C4 C7 120.15(13)
C6 C5 C4 119.94(13)
C6 C5 H5 120.0
C4 C5 H5 120.0
C5 C6 C1 120.78(14)
C5 C6 H6 119.6
C1 C6 H6 119.6
O2 C7 O1 123.34(14)
O2 C7 C4 120.86(14)
O1 C7 C4 115.80(13)
C9 C8 C13 117.94(13)
C9 C8 P1 124.24(11)
C13 C8 P1 117.76(10)
C10 C9 C8 121.20(13)
C10 C9 H9 119.4
C8 C9 H9 119.4
C9 C10 C11 120.28(14)
C9 C10 H10 119.9
C11 C10 H10 119.9
C12 C11 C10 119.20(14)
C12 C11 H11 120.4
C10 C11 H11 120.4
C11 C12 C13 120.57(14)
C11 C12 H12 119.7
C13 C12 H12 119.7
C12 C13 C8 120.79(13)
C12 C13 H13 119.6
C8 C13 H13 119.6
C19 C14 C15 118.26(13)
C19 C14 P1 117.67(11)
C15 C14 P1 124.07(11)
C16 C15 C14 120.74(14)
C16 C15 H15 119.6
C14 C15 H15 119.6
C17 C16 C15 120.19(14)
C17 C16 H16 119.9
C15 C16 H16 119.9
C16 C17 C18 119.93(14)
C16 C17 H17 120.0
C18 C17 H17 120.0
C19 C18 C17 120.06(14)
C19 C18 H18 120.0
C17 C18 H18 120.0
C18 C19 C14 120.79(14)
C18 C19 H19 119.6
C14 C19 H19 119.6

loop_
_geom_bond_atom_site_label_1
_geom_bond_atom_site_label_2
_geom_bond_distance
P1 C8 1.8348(15)
P1 C14 1.8351(15)
P1 C1 1.8443(15)
O1 C7 1.2920(19)
O1 H1 0.8400
O2 C7 1.2449(17)
C1 C2 1.392(2)
C1 C6 1.4012(19)
C2 C3 1.383(2)
C2 H2 0.9500
C3 C4 1.3927(19)
C3 H3 0.9500
C4 C5 1.395(2)
C4 C7 1.484(2)
C5 C6 1.383(2)
C5 H5 0.9500
C6 H6 0.9500
C8 C9 1.3930(19)
C8 C13 1.399(2)
C9 C10 1.384(2)
C9 H9 0.9500
C10 C11 1.388(2)
C10 H10 0.9500
C11 C12 1.384(2)
C11 H11 0.9500
C12 C13 1.385(2)
C12 H12 0.9500
C13 H13 0.9500
C14 C19 1.3980(19)
C14 C15 1.398(2)
C15 C16 1.390(2)
C15 H15 0.9500
C16 C17 1.379(2)
C16 H16 0.9500
C17 C18 1.388(2)
C17 H17 0.9500
C18 C19 1.388(2)
C18 H18 0.9500
C19 H19 0.9500

loop_
_geom_hbond_atom_site_label_D
_geom_hbond_atom_site_label_H
_geom_hbond_atom_site_label_A
_geom_hbond_site_symmetry_A
_geom_hbond_distance_DH
_geom_hbond_distance_HA
_geom_hbond_distance_DA
_geom_hbond_angle_DHA
O1 H1 O2 3_465 0.84 1.79 2.6190(16) 170

loop_
_geom_torsion_atom_site_label_1
_geom_torsion_atom_site_label_2
_geom_torsion_atom_site_label_3
_geom_torsion_atom_site_label_4
_geom_torsion
C8 P1 C1 C2 -102.98(13)
C14 P1 C1 C2 1.61(13)
C8 P1 C1 C6 77.23(12)
C14 P1 C1 C6 -178.18(11)
C6 C1 C2 C3 -1.1(2)
P1 C1 C2 C3 179.08(11)
C1 C2 C3 C4 -0.4(2)
C2 C3 C4 C5 0.9(2)
C2 C3 C4 C7 -178.49(13)
C3 C4 C5 C6 0.1(2)
C7 C4 C5 C6 179.51(12)
C4 C5 C6 C1 -1.7(2)
C2 C1 C6 C5 2.2(2)
P1 C1 C6 C5 -178.05(10)
C3 C4 C7 O2 172.69(14)
C5 C4 C7 O2 -6.7(2)
C3 C4 C7 O1 -6.9(2)
C5 C4 C7 O1 173.76(13)
C14 P1 C8 C9 -102.00(13)
C1 P1 C8 C9 1.90(14)
C14 P1 C8 C13 80.71(12)
C1 P1 C8 C13 -175.39(11)
C13 C8 C9 C10 -0.1(2)
P1 C8 C9 C10 -177.35(11)
C8 C9 C10 C11 -1.0(2)
C9 C10 C11 C12 1.1(2)
C10 C11 C12 C13 -0.1(2)
C11 C12 C13 C8 -1.0(2)
C9 C8 C13 C12 1.1(2)
P1 C8 C13 C12 178.52(11)
C8 P1 C14 C19 -176.36(10)
C1 P1 C14 C19 79.70(11)
C8 P1 C14 C15 4.54(13)
C1 P1 C14 C15 -99.40(12)
C19 C14 C15 C16 0.10(19)
P1 C14 C15 C16 179.19(10)
C14 C15 C16 C17 -1.4(2)
C15 C16 C17 C18 0.8(2)
C16 C17 C18 C19 0.9(2)
C17 C18 C19 C14 -2.2(2)
C15 C14 C19 C18 1.7(2)
P1 C14 C19 C18 -177.48(10)

loop_
_cod_related_entry_id
_cod_related_entry_database
_cod_related_entry_code
1 ChemSpider 545310
